data_4511870
loop_
_publ_author_name
'Miyake, Ryosuke'
'Nakagawa, Yuki'
'Hase, Mariko'

_publ_section_title
;
 Selective Thermal Elongation of Metal--Metal Distances in the
 Two-Dimensional Assembly of Ag(I) Ions Templated by Assembled Peptide
 Ligands
;
_journal_issue 10
_journal_name_full 'Crystal Growth &amp; Design'
_journal_page_first 4882
_journal_paper_doi 10.1021/cg5009347
_journal_volume 14
_journal_year 2014
_chemical_absolute_configuration ad
_chemical_formula_sum 'C7 H11 Ag2 N3 O5'
_chemical_formula_weight 432.93
_space_group_crystal_system monoclinic
_space_group_IT_number 4
_space_group_name_Hall 'P 2yb'
_space_group_name_H-M_alt 'P 1 21 1'
_symmetry_space_group_name_Hall 'P 2yb'
_symmetry_space_group_name_H-M 'P 1 21 1'
_atom_sites_solution_hydrogens geom
_cell_angle_alpha 90
_cell_angle_beta 103.298(2)
_cell_angle_gamma 90
_cell_formula_units_Z 2
_cell_length_a 4.8078(6)
_cell_length_b 19.908(3)
_cell_length_c 5.4958(7)
_cell_measurement_temperature 123
_cell_volume 511.92(12)
_computing_cell_refinement 'SAINT V8.32B (Bruker AXS)'
_computing_data_collection 'Bruker SMART APEXII ULTRA'
_computing_data_reduction 'SAINT V8.32B (Bruker AXS)'
_computing_molecular_graphics 'XSHELL V6.3.1 (Bruker AXS)'
_computing_publication_material 'Generate Report (Bruker AXS)'
_computing_structure_refinement 'SHELXL-2013 (Sheldrick, 2013)'
_computing_structure_solution 'SHELXS-97 (Sheldrick, 1997)'
_diffrn_ambient_temperature 123
_diffrn_detector_area_resol_mean 8.333
_diffrn_measured_fraction_theta_full 0.989
_diffrn_measured_fraction_theta_max 0.989
_diffrn_measurement_device_type 'Bruker D8 goniometer'
_diffrn_measurement_method 'omega scans'
_diffrn_radiation_monochromator 'multilayered conforcal mirror'
_diffrn_radiation_type MoK\a
_diffrn_radiation_wavelength 0.71073
_diffrn_reflns_av_R_equivalents 0.0157
_diffrn_reflns_limit_h_max 5
_diffrn_reflns_limit_h_min -6
_diffrn_reflns_limit_k_max 22
_diffrn_reflns_limit_k_min -27
_diffrn_reflns_limit_l_max 7
_diffrn_reflns_limit_l_min -6
_diffrn_reflns_number 3481
_diffrn_reflns_theta_full 29.11
_diffrn_reflns_theta_max 29.11
_diffrn_reflns_theta_min 2.05
_diffrn_source 'rotating-anode X-ray tube'
_diffrn_source_type 'Bruker Tourbo X-ray Source'
_exptl_absorpt_coefficient_mu 3.840
_exptl_absorpt_correction_T_max 0.96
_exptl_absorpt_correction_T_min 0.82
_exptl_absorpt_correction_type empirical
_exptl_absorpt_process_details 'SADABS V2012/1 (Bruker AXS)'
_exptl_crystal_colour colorless
_exptl_crystal_density_diffrn 2.809
_exptl_crystal_density_method 'not measured'
_exptl_crystal_description plate
_exptl_crystal_F_000 416
_exptl_crystal_size_max 0.055
_exptl_crystal_size_mid 0.023
_exptl_crystal_size_min 0.010
_refine_diff_density_max 1.168
_refine_diff_density_min -0.659
_refine_ls_abs_structure_details
;
Flack x determined using 876 quotients [(I+)-(I-)]/[(I+)+(I-)]
(Parsons and Flack (2004), Acta Cryst. A60, s61).
;
_refine_ls_abs_structure_Flack 0.01(3)
_refine_ls_extinction_method none
_refine_ls_goodness_of_fit_ref 1.058
_refine_ls_hydrogen_treatment constr
_refine_ls_matrix_type full
_refine_ls_number_parameters 154
_refine_ls_number_reflns 2214
_refine_ls_number_restraints 1
_refine_ls_restrained_S_all 1.058
_refine_ls_R_factor_all 0.0242
_refine_ls_R_factor_gt 0.0224
_refine_ls_shift/su_max 0.001
_refine_ls_shift/su_mean 0.000
_refine_ls_structure_factor_coef Fsqd
_refine_ls_weighting_details 'w=1/[\s^2^(Fo^2^)+(0.0194P)^2^+0.4841P] where P=(Fo^2^+2Fc^2^)/3'
_refine_ls_weighting_scheme calc
_refine_ls_wR_factor_gt 0.0473
_refine_ls_wR_factor_ref 0.0479
_reflns_number_gt 2114
_reflns_number_total 2214
_reflns_threshold_expression 'I > 2\s(I)'
_cod_data_source_file cg5009347_si_001.cif
_cod_data_source_block p21_123K_again
_cod_depositor_comments 'Adding full bibliography for 4511859--4511871.cif.'
_cod_original_cell_volume 511.92(11)
_cod_database_code 4511870

loop_
_space_group_symop_operation_xyz
'x, y, z'
'-x, y+1/2, -z'

loop_
_atom_site_type_symbol
_atom_site_label
_atom_site_fract_x
_atom_site_fract_y
_atom_site_fract_z
_atom_site_U_iso_or_equiv
_atom_site_adp_type
_atom_site_calc_flag
_atom_site_refinement_flags_adp
_atom_site_refinement_flags_posn
_atom_site_occupancy
Ag Ag1 0.21355(8) 0.85788(2) 0.42684(7) 0.01697(10) Uani d . . 1
Ag Ag2 -0.44017(8) 0.86676(2) -0.00879(7) 0.01798(10) Uani d . . 1
C C1 -0.0236(12) 0.7560(3) 0.0234(10) 0.0147(11) Uani d . . 1
C C2 0.1408(13) 0.6945(3) 0.1428(11) 0.0157(11) Uani d . . 1
H H2A 0.0174 0.6543 0.1017 0.019 Uiso calc U R 1
H H2B 0.3096 0.6879 0.0707 0.019 Uiso calc U R 1
C C3 0.2399(11) 0.7004(3) 0.4256(10) 0.0115(11) Uani d . . 1
H H3 0.0687 0.7045 0.499 0.014 Uiso calc U R 1
C C4 0.4057(11) 0.6375(3) 0.5292(10) 0.0113(10) Uani d . . 1
C C5 0.3907(12) 0.5248(3) 0.6953(11) 0.0124(10) Uani d . . 1
H H5 0.5708 0.5202 0.635 0.015 Uiso calc U R 1
C C6 0.4714(13) 0.5254(3) 0.9811(12) 0.0154(12) Uani d . . 1
H H6A 0.5846 0.5663 1.0401 0.019 Uiso calc U R 1
H H6B 0.2957 0.5268 1.046 0.019 Uiso calc U R 1
C C7 0.1967(11) 0.4653(3) 0.5920(11) 0.0129(10) Uani d . . 1
N N1 0.4194(10) 0.7604(2) 0.4913(9) 0.0125(9) Uani d . . 1
H H1A 0.5711 0.7588 0.3964 0.015 Uiso calc U R 1
H H1B 0.5147 0.7574 0.6709 0.015 Uiso calc U R 1
N N2 0.2537(9) 0.5878(2) 0.5970(9) 0.0131(9) Uani d . . 1
H H2 0.0688 0.593 0.5825 0.016 Uiso calc U R 1
N N3 0.6390(11) 0.4655(3) 1.0776(10) 0.0167(10) Uani d . . 1
H H3A 0.7057 0.4709 1.2608 0.02 Uiso calc U R 1
H H3B 0.8111 0.4653 1.0074 0.02 Uiso calc U R 1
O O1 0.0604(10) 0.7889(2) -0.1348(8) 0.0263(10) Uani d . . 1
O O2 -0.2459(9) 0.7706(2) 0.1043(9) 0.0238(10) Uani d . . 1
O O3 0.6638(8) 0.6329(2) 0.5418(9) 0.0235(10) Uani d . . 1
O O4 0.2652(10) 0.4294(3) 0.4327(9) 0.0318(12) Uani d . . 1
O O5 -0.0199(9) 0.4563(2) 0.6798(8) 0.0197(9) Uani d . . 1

loop_
_atom_site_aniso_label
_atom_site_aniso_U_11
_atom_site_aniso_U_22
_atom_site_aniso_U_33
_atom_site_aniso_U_12
_atom_site_aniso_U_13
_atom_site_aniso_U_23
Ag1 0.01857(18) 0.00871(19) 0.0215(2) 0.00360(16) 0.00020(15) -0.00174(17)
Ag2 0.02046(18) 0.0124(2) 0.0196(2) 0.00408(17) 0.00148(15) -0.00218(17)
C1 0.016(3) 0.013(3) 0.013(3) 0.001(2) 0.000(2) -0.005(2)
C2 0.017(3) 0.012(3) 0.017(3) 0.003(2) 0.000(2) -0.001(2)
C3 0.007(2) 0.011(3) 0.017(3) 0.0008(18) 0.004(2) 0.0012(19)
C4 0.010(2) 0.008(2) 0.016(2) 0.0042(19) 0.003(2) 0.0021(19)
C5 0.010(2) 0.009(2) 0.019(3) 0.0009(19) 0.005(2) 0.0061(19)
C6 0.016(2) 0.009(3) 0.021(3) 0.000(2) 0.003(2) -0.001(2)
C7 0.009(2) 0.010(2) 0.019(3) 0.003(2) 0.002(2) 0.003(2)
N1 0.012(2) 0.008(2) 0.016(2) 0.0008(18) 0.0023(18) -0.0006(18)
N2 0.0095(19) 0.009(2) 0.022(3) 0.0040(15) 0.0058(19) 0.0068(17)
N3 0.016(2) 0.015(2) 0.018(2) 0.001(2) 0.000(2) 0.001(2)
O1 0.025(2) 0.034(3) 0.021(2) 0.0072(19) 0.009(2) 0.010(2)
O2 0.019(2) 0.017(2) 0.040(3) 0.0060(18) 0.016(2) 0.010(2)
O3 0.0071(18) 0.014(2) 0.051(3) 0.0042(15) 0.0110(19) 0.013(2)
O4 0.027(3) 0.038(3) 0.033(3) -0.010(2) 0.014(2) -0.019(2)
O5 0.0149(19) 0.016(2) 0.030(2) -0.0066(17) 0.0095(18) -0.0062(18)

loop_
_atom_type_symbol
_atom_type_description
_atom_type_scat_dispersion_real
_atom_type_scat_dispersion_imag
_atom_type_scat_source
C C 0.0033 0.0016 'International Tables Vol C Tables 4.2.6.8 and 6.1.1.4'
H H 0.0000 0.0000 'International Tables Vol C Tables 4.2.6.8 and 6.1.1.4'
N N 0.0061 0.0033 'International Tables Vol C Tables 4.2.6.8 and 6.1.1.4'
O O 0.0106 0.0060 'International Tables Vol C Tables 4.2.6.8 and 6.1.1.4'
Ag Ag -0.8971 1.1015 'International Tables Vol C Tables 4.2.6.8 and 6.1.1.4'

loop_
_geom_angle_atom_site_label_1
_geom_angle_atom_site_label_2
_geom_angle_atom_site_label_3
_geom_angle_site_symmetry_1
_geom_angle_site_symmetry_3
_geom_angle
N1 Ag1 O5 . 2_556 173.38(17)
N1 Ag1 Ag2 . 1_656 76.88(13)
O5 Ag1 Ag2 2_556 1_656 107.89(12)
N1 Ag1 Ag2 . 1_655 82.88(13)
O5 Ag1 Ag2 2_556 1_655 90.72(11)
Ag2 Ag1 Ag2 1_656 1_655 118.649(18)
O2 Ag2 N3 . 2_556 173.29(19)
O2 Ag2 Ag1 . 1_454 109.12(13)
N3 Ag2 Ag1 2_556 1_454 76.70(13)
O2 Ag2 Ag1 . 1_455 90.04(11)
N3 Ag2 Ag1 2_556 1_455 84.11(14)
Ag1 Ag2 Ag1 1_454 1_455 118.650(18)
O1 C1 O2 . . 124.0(6)
O1 C1 C2 . . 120.8(5)
O2 C1 C2 . . 115.2(5)
C3 C2 C1 . . 112.8(5)
C3 C2 H2A . . 109.0
C1 C2 H2A . . 109.0
C3 C2 H2B . . 109.0
C1 C2 H2B . . 109.0
H2A C2 H2B . . 107.8
N1 C3 C2 . . 110.0(5)
N1 C3 C4 . . 110.5(4)
C2 C3 C4 . . 109.4(5)
N1 C3 H3 . . 109.0
C2 C3 H3 . . 109.0
C4 C3 H3 . . 109.0
O3 C4 N2 . . 122.7(5)
O3 C4 C3 . . 121.0(5)
N2 C4 C3 . . 116.2(4)
N2 C5 C6 . . 111.0(5)
N2 C5 C7 . . 110.0(4)
C6 C5 C7 . . 112.1(5)
N2 C5 H5 . . 107.8
C6 C5 H5 . . 107.8
C7 C5 H5 . . 107.8
N3 C6 C5 . . 110.6(5)
N3 C6 H6A . . 109.5
C5 C6 H6A . . 109.5
N3 C6 H6B . . 109.5
C5 C6 H6B . . 109.5
H6A C6 H6B . . 108.1
O4 C7 O5 . . 124.8(6)
O4 C7 C5 . . 118.1(5)
O5 C7 C5 . . 117.0(5)
C3 N1 Ag1 . . 117.8(3)
C3 N1 H1A . . 107.8
Ag1 N1 H1A . . 107.8
C3 N1 H1B . . 107.8
Ag1 N1 H1B . . 107.8
H1A N1 H1B . . 107.2
C4 N2 C5 . . 120.7(4)
C4 N2 H2 . . 119.6
C5 N2 H2 . . 119.6
C6 N3 Ag2 . 2_546 119.2(4)
C6 N3 H3A . . 107.5
Ag2 N3 H3A 2_546 . 107.5
C6 N3 H3B . . 107.5
Ag2 N3 H3B 2_546 . 107.5
H3A N3 H3B . . 107.0
C1 O2 Ag2 . . 116.2(4)
C7 O5 Ag1 . 2_546 111.3(4)

loop_
_geom_bond_atom_site_label_1
_geom_bond_atom_site_label_2
_geom_bond_site_symmetry_2
_geom_bond_distance
Ag1 N1 . 2.170(5)
Ag1 O5 2_556 2.190(4)
Ag1 Ag2 1_656 3.1698(6)
Ag1 Ag2 1_655 3.2200(6)
Ag2 O2 . 2.157(5)
Ag2 N3 2_556 2.180(5)
Ag2 Ag1 1_454 3.1698(6)
Ag2 Ag1 1_455 3.2200(6)
C1 O1 . 1.229(7)
C1 O2 . 1.282(7)
C1 C2 . 1.522(8)
C2 C3 . 1.522(8)
C2 H2A . 0.99
C2 H2B . 0.99
C3 N1 . 1.470(7)
C3 C4 . 1.523(7)
C3 H3 . 1.0
C4 O3 . 1.230(6)
C4 N2 . 1.333(7)
C5 N2 . 1.461(7)
C5 C6 . 1.529(8)
C5 C7 . 1.534(8)
C5 H5 . 1.0
C6 N3 . 1.469(8)
C6 H6A . 0.99
C6 H6B . 0.99
C7 O4 . 1.232(7)
C7 O5 . 1.257(6)
N1 H1A . 0.99
N1 H1B . 0.99
N2 H2 . 0.88
N3 Ag2 2_546 2.180(5)
N3 H3A . 0.99
N3 H3B . 0.99
O5 Ag1 2_546 2.190(4)
